data_7019914
loop_
_publ_author_name
'Rosnes, Mali H.'
'Yvon, Carine'
'Long, De-Liang'
'Cronin, Leroy'

_publ_section_title
;
 Mapping the synthesis of low nuclearity polyoxometalates from
 octamolybdates to Mn-Anderson clusters.
;
_journal_issue 33
_journal_name_full 'Dalton transactions (Cambridge, England : 2003)'
_journal_page_first 10071
_journal_page_last 10079
_journal_paper_doi 10.1039/c2dt31008b
_journal_volume 41
_journal_year 2012
_chemical_formula_sum 'C51 H119 Mo8 N5 O27'
_chemical_formula_weight 2002.03
_chemical_name_systematic
;
 ?
;
_space_group_IT_number 56
_symmetry_cell_setting orthorhombic
_symmetry_space_group_name_Hall '-P 2ab 2ac'
_symmetry_space_group_name_H-M 'P c c n'
_atom_sites_solution_hydrogens geom
_atom_sites_solution_primary direct
_atom_sites_solution_secondary difmap
_audit_creation_method SHELXL-97
_cell_angle_alpha 90.00
_cell_angle_beta 90.00
_cell_angle_gamma 90.00
_cell_formula_units_Z 4
_cell_length_a 21.2892(12)
_cell_length_b 22.0626(10)
_cell_length_c 16.7364(8)
_cell_measurement_reflns_used 9964
_cell_measurement_temperature 150(2)
_cell_measurement_theta_max 27.4
_cell_measurement_theta_min 2.41
_cell_volume 7861.0(7)
_computing_cell_refinement Apex2
_computing_data_collection Apex2
_computing_data_reduction Apex2
_computing_structure_refinement 'SHELXL-97 (Sheldrick, 2008)'
_computing_structure_solution 'SHELXS-97 (Sheldrick, 2008)'
_diffrn_ambient_temperature 150(2)
_diffrn_measured_fraction_theta_full 0.989
_diffrn_measured_fraction_theta_max 0.989
_diffrn_measurement_device_type 'Bruker Apex II Quasar'
_diffrn_measurement_method '\w & \p scans'
_diffrn_radiation_monochromator graphite
_diffrn_radiation_source 'fine-focus sealed tube'
_diffrn_radiation_type MoK\a
_diffrn_radiation_wavelength 0.71073
_diffrn_reflns_av_R_equivalents 0.0360
_diffrn_reflns_av_sigmaI/netI 0.0335
_diffrn_reflns_limit_h_max 25
_diffrn_reflns_limit_h_min -13
_diffrn_reflns_limit_k_max 27
_diffrn_reflns_limit_k_min -24
_diffrn_reflns_limit_l_max 19
_diffrn_reflns_limit_l_min -20
_diffrn_reflns_number 32104
_diffrn_reflns_theta_full 26.00
_diffrn_reflns_theta_max 26.00
_diffrn_reflns_theta_min 1.80
_diffrn_standards_decay_% none
_exptl_absorpt_coefficient_mu 1.304
_exptl_absorpt_correction_T_max 0.9142
_exptl_absorpt_correction_T_min 0.8916
_exptl_absorpt_correction_type empirical
_exptl_absorpt_process_details SADABS
_exptl_crystal_colour colourless
_exptl_crystal_density_diffrn 1.692
_exptl_crystal_density_meas ?
_exptl_crystal_density_method 'not measured'
_exptl_crystal_description block
_exptl_crystal_F_000 4048
_exptl_crystal_size_max 0.09
_exptl_crystal_size_mid 0.08
_exptl_crystal_size_min 0.07
_refine_diff_density_max 1.04
_refine_diff_density_min -0.55
_refine_diff_density_rms 0.11
_refine_ls_extinction_coef 0.000153(17)
_refine_ls_extinction_expression Fc^*^=kFc[1+0.001xFc^2^\l^3^/sin(2\q)]^-1/4^
_refine_ls_extinction_method SHELXL
_refine_ls_goodness_of_fit_ref 1.059
_refine_ls_hydrogen_treatment constr
_refine_ls_matrix_type full
_refine_ls_number_parameters 418
_refine_ls_number_reflns 7648
_refine_ls_number_restraints 2
_refine_ls_restrained_S_all 1.059
_refine_ls_R_factor_all 0.0391
_refine_ls_R_factor_gt 0.0276
_refine_ls_shift/su_max 0.002
_refine_ls_shift/su_mean 0.000
_refine_ls_structure_factor_coef Fsqd
_refine_ls_weighting_details 'calc w=1/[\s^2^(Fo^2^)+(0.0237P)^2^+13.1538P] where P=(Fo^2^+2Fc^2^)/3'
_refine_ls_weighting_scheme calc
_refine_ls_wR_factor_gt 0.0610
_refine_ls_wR_factor_ref 0.0688
_reflns_number_gt 6341
_reflns_number_total 7648
_reflns_threshold_expression >2\s(I)
_cod_data_source_file c2dt31008b_7.cif
_cod_data_source_block mr8735o
_cod_depositor_comments
;
The following automatic conversions were performed:

'_symmetry_cell_setting' value 'Orthorhombic' changed to
'orthorhombic' according to
/home/saulius/struct/CIF-dictionaries/cif_core.dic dictionary named
'cif_core.dic' version 2.4.1 from 2010-06-29.

Automatic conversion script
Id: cif_fix_values 1891 2012-01-12 08:04:46Z andrius 

The following automatic conversions were performed:

'_exptl_crystal_density_meas' value 'none' was changed to '?' - the
value is perceived as not measured.

Automatic conversion script
Id: cif_fix_values 3008 2015-01-20 13:52:24Z robertas 
;
_cod_original_sg_symbol_H-M Pccn
_cod_database_code 7019914

loop_
_symmetry_equiv_pos_as_xyz
'x, y, z'
'-x+1/2, -y+1/2, z'
'-x, y+1/2, -z+1/2'
'x+1/2, -y, -z+1/2'
'-x, -y, -z'
'x-1/2, y-1/2, -z'
'x, -y-1/2, z-1/2'
'-x-1/2, y, z-1/2'

loop_
_atom_site_label
_atom_site_type_symbol
_atom_site_fract_x
_atom_site_fract_y
_atom_site_fract_z
_atom_site_U_iso_or_equiv
_atom_site_adp_type
_atom_site_occupancy
_atom_site_symmetry_multiplicity
_atom_site_calc_flag
_atom_site_refinement_flags
Mo1 Mo 0.051559(12) 0.543324(12) 0.435441(16) 0.01503(7) Uani 1 1 d .
Mo2 Mo -0.060906(13) 0.630165(13) 0.572950(16) 0.01729(8) Uani 1 1 d .
Mo3 Mo -0.064843(13) 0.433680(14) 0.339296(17) 0.02102(8) Uani 1 1 d .
Mo4 Mo -0.124552(13) 0.563539(13) 0.410903(16) 0.01719(8) Uani 1 1 d .
O1 O -0.02239(10) 0.58779(10) 0.65902(13) 0.0213(5) Uani 1 1 d .
O2 O -0.07652(10) 0.62620(9) 0.46094(12) 0.0175(5) Uani 1 1 d .
O3 O -0.13399(10) 0.63942(10) 0.61193(13) 0.0236(5) Uani 1 1 d .
O4 O -0.02710(11) 0.69994(11) 0.57884(14) 0.0269(6) Uani 1 1 d .
O5 O -0.10020(11) 0.36463(11) 0.33347(15) 0.0320(6) Uani 1 1 d .
O6 O -0.13002(10) 0.47840(10) 0.39187(13) 0.0208(5) Uani 1 1 d .
O7 O -0.19730(10) 0.57478(10) 0.44997(14) 0.0256(5) Uani 1 1 d .
O8 O -0.12846(11) 0.59304(11) 0.31702(14) 0.0275(6) Uani 1 1 d .
O9 O -0.06912(11) 0.46169(12) 0.24486(14) 0.0323(6) Uani 1 1 d .
O10 O -0.02091(10) 0.52730(10) 0.38606(13) 0.0197(5) Uani 1 1 d .
O11 O 0.03642(10) 0.58566(10) 0.52425(13) 0.0201(5) Uani 1 1 d .
O12 O 0.09921(10) 0.58503(10) 0.37384(14) 0.0247(5) Uani 1 1 d .
O13 O 0.08967(10) 0.47435(10) 0.46078(12) 0.0180(5) Uani 1 1 d .
N1 N 0.99062(13) 0.26162(13) 0.16900(16) 0.0228(6) Uani 1 1 d .
N2 N 0.76508(12) 0.48756(13) 0.15430(16) 0.0223(6) Uani 1 1 d .
N3 N 0.2550(14) 0.2562(14) 0.0182(10) 0.053(7) Uiso 0.25 1 d PD
N3' N 0.2403(7) 0.2726(6) 0.0210(7) 0.009(2) Uiso 0.25 1 d PD
C1 C 0.95836(16) 0.22934(16) 0.0997(2) 0.0278(8) Uani 1 1 d .
H1A H 0.9834 0.2362 0.0507 0.033 Uiso 1 1 calc R
H1B H 0.9586 0.1852 0.1106 0.033 Uiso 1 1 calc R
C2 C 0.89114(18) 0.2489(2) 0.0834(3) 0.0428(11) Uani 1 1 d .
H2A H 0.8654 0.2428 0.1320 0.051 Uiso 1 1 calc R
H2B H 0.8902 0.2925 0.0696 0.051 Uiso 1 1 calc R
C3 C 0.86377(19) 0.21217(18) 0.0150(2) 0.0417(10) Uani 1 1 d .
H3A H 0.8205 0.2252 0.0050 0.063 Uiso 1 1 calc R
H3B H 0.8641 0.1691 0.0291 0.063 Uiso 1 1 calc R
H3C H 0.8891 0.2185 -0.0332 0.063 Uiso 1 1 calc R
C4 C 0.98677(17) 0.33022(15) 0.1594(2) 0.0254(8) Uani 1 1 d .
H4A H 0.9422 0.3425 0.1634 0.030 Uiso 1 1 calc R
H4B H 1.0095 0.3493 0.2044 0.030 Uiso 1 1 calc R
C5 C 1.0133(2) 0.35498(18) 0.0819(2) 0.0388(10) Uani 1 1 d .
H5A H 0.9944 0.3332 0.0360 0.047 Uiso 1 1 calc R
H5B H 1.0593 0.3486 0.0804 0.047 Uiso 1 1 calc R
C6 C 0.9989(2) 0.42223(18) 0.0752(3) 0.0455(11) Uani 1 1 d .
H6A H 1.0158 0.4379 0.0249 0.068 Uiso 1 1 calc R
H6B H 1.0183 0.4438 0.1201 0.068 Uiso 1 1 calc R
H6C H 0.9533 0.4284 0.0765 0.068 Uiso 1 1 calc R
C7 C 1.05917(15) 0.24102(16) 0.1691(2) 0.0262(8) Uani 1 1 d .
H7A H 1.0602 0.1962 0.1684 0.031 Uiso 1 1 calc R
H7B H 1.0794 0.2555 0.1194 0.031 Uiso 1 1 calc R
C8 C 1.09721(16) 0.26317(18) 0.2398(2) 0.0323(9) Uani 1 1 d .
H8A H 1.0784 0.2476 0.2899 0.039 Uiso 1 1 calc R
H8B H 1.0960 0.3080 0.2417 0.039 Uiso 1 1 calc R
C9 C 1.16506(17) 0.2420(2) 0.2338(3) 0.0450(11) Uani 1 1 d .
H9A H 1.1887 0.2567 0.2802 0.068 Uiso 1 1 calc R
H9B H 1.1839 0.2581 0.1848 0.068 Uiso 1 1 calc R
H9C H 1.1663 0.1976 0.2325 0.068 Uiso 1 1 calc R
C10 C 0.95884(16) 0.24633(17) 0.2478(2) 0.0266(8) Uani 1 1 d .
H10A H 0.9795 0.2698 0.2908 0.032 Uiso 1 1 calc R
H10B H 0.9146 0.2599 0.2450 0.032 Uiso 1 1 calc R
C11 C 0.9597(2) 0.17988(17) 0.2710(2) 0.0381(10) Uani 1 1 d .
H11A H 1.0034 0.1645 0.2699 0.046 Uiso 1 1 calc R
H11B H 0.9347 0.1561 0.2322 0.046 Uiso 1 1 calc R
C12 C 0.9323(2) 0.1723(2) 0.3545(3) 0.0517(12) Uani 1 1 d .
H12A H 0.9332 0.1294 0.3695 0.077 Uiso 1 1 calc R
H12B H 0.8888 0.1869 0.3550 0.077 Uiso 1 1 calc R
H12C H 0.9573 0.1958 0.3927 0.077 Uiso 1 1 calc R
C13 C 0.78221(16) 0.43381(15) 0.2063(2) 0.0245(8) Uani 1 1 d .
H13A H 0.8182 0.4126 0.1814 0.029 Uiso 1 1 calc R
H13B H 0.7964 0.4493 0.2588 0.029 Uiso 1 1 calc R
C14 C 0.73053(17) 0.38795(17) 0.2205(2) 0.0338(9) Uani 1 1 d .
H14A H 0.7104 0.3774 0.1690 0.041 Uiso 1 1 calc R
H14B H 0.6981 0.4057 0.2558 0.041 Uiso 1 1 calc R
C15 C 0.75719(18) 0.33121(16) 0.2588(2) 0.0362(9) Uani 1 1 d .
H15A H 0.7233 0.3019 0.2677 0.054 Uiso 1 1 calc R
H15B H 0.7766 0.3417 0.3100 0.054 Uiso 1 1 calc R
H15C H 0.7888 0.3134 0.2234 0.054 Uiso 1 1 calc R
C16 C 0.82217(16) 0.52886(16) 0.1528(2) 0.0275(8) Uani 1 1 d .
H16A H 0.8323 0.5402 0.2086 0.033 Uiso 1 1 calc R
H16B H 0.8582 0.5053 0.1318 0.033 Uiso 1 1 calc R
C17 C 0.81655(19) 0.58622(19) 0.1044(2) 0.0406(10) Uani 1 1 d .
H17A H 0.7826 0.6120 0.1263 0.049 Uiso 1 1 calc R
H17B H 0.8062 0.5763 0.0483 0.049 Uiso 1 1 calc R
C18 C 0.8789(2) 0.6197(2) 0.1084(3) 0.0458(11) Uani 1 1 d .
H18A H 0.8760 0.6573 0.0774 0.069 Uiso 1 1 calc R
H18B H 0.9122 0.5941 0.0862 0.069 Uiso 1 1 calc R
H18C H 0.8887 0.6294 0.1642 0.069 Uiso 1 1 calc R
C19 C 0.74745(17) 0.46698(16) 0.0707(2) 0.0273(8) Uani 1 1 d .
H19A H 0.7097 0.4409 0.0746 0.033 Uiso 1 1 calc R
H19B H 0.7357 0.5032 0.0391 0.033 Uiso 1 1 calc R
C20 C 0.7975(2) 0.4327(2) 0.0256(3) 0.0514(12) Uiso 1 1 d .
H20A H 0.8346 0.4591 0.0178 0.062 Uiso 1 1 calc R
H20B H 0.8108 0.3970 0.0571 0.062 Uiso 1 1 calc R
C21 C 0.7729(2) 0.4123(2) -0.0545(3) 0.0502(12) Uiso 1 1 d .
H21A H 0.8058 0.3898 -0.0828 0.075 Uiso 1 1 calc R
H21B H 0.7607 0.4478 -0.0861 0.075 Uiso 1 1 calc R
H21C H 0.7363 0.3860 -0.0466 0.075 Uiso 1 1 calc R
C22 C 0.70787(16) 0.52020(17) 0.1871(2) 0.0273(8) Uani 1 1 d .
H22A H 0.6724 0.4912 0.1891 0.033 Uiso 1 1 calc R
H22B H 0.6962 0.5529 0.1494 0.033 Uiso 1 1 calc R
C23 C 0.71610(19) 0.54777(19) 0.2696(2) 0.0385(10) Uani 1 1 d .
H23A H 0.7384 0.5189 0.3049 0.046 Uiso 1 1 calc R
H23B H 0.7415 0.5853 0.2658 0.046 Uiso 1 1 calc R
C24 C 0.6524(2) 0.5622(2) 0.3042(3) 0.0605(13) Uiso 1 1 d .
H24A H 0.6250 0.5778 0.2619 0.091 Uiso 1 1 calc R
H24B H 0.6569 0.5928 0.3462 0.091 Uiso 1 1 calc R
H24C H 0.6340 0.5253 0.3269 0.091 Uiso 1 1 calc R
O14 O 0.3360(3) 0.1762(3) 0.0667(4) 0.0515(16) Uani 0.50 1 d P
C30 C 0.2795(4) 0.1871(4) 0.0605(5) 0.039(2) Uani 0.50 1 d P
C31 C 0.1885(5) 0.2414(5) 0.0114(6) 0.041(3) Uani 0.50 1 d PD
C32 C 0.2979(6) 0.2743(6) -0.0238(7) 0.052(3) Uani 0.50 1 d PD

loop_
_atom_site_aniso_label
_atom_site_aniso_U_11
_atom_site_aniso_U_22
_atom_site_aniso_U_33
_atom_site_aniso_U_23
_atom_site_aniso_U_13
_atom_site_aniso_U_12
Mo1 0.01283(14) 0.01572(15) 0.01654(14) 0.00143(11) 0.00123(11) 0.00076(11)
Mo2 0.01644(14) 0.01788(15) 0.01754(14) -0.00210(11) -0.00100(11) 0.00110(11)
Mo3 0.01799(15) 0.02377(16) 0.02128(15) -0.00646(12) -0.00550(12) 0.00474(12)
Mo4 0.01539(14) 0.01860(15) 0.01757(14) 0.00001(11) -0.00255(11) 0.00130(12)
O1 0.0207(12) 0.0252(13) 0.0178(11) -0.0038(10) -0.0018(9) 0.0058(10)
O2 0.0194(11) 0.0149(11) 0.0182(11) 0.0015(9) -0.0010(9) 0.0003(9)
O3 0.0217(12) 0.0225(13) 0.0265(13) -0.0004(10) 0.0009(10) 0.0027(10)
O4 0.0267(13) 0.0248(13) 0.0291(13) -0.0041(11) -0.0003(11) -0.0027(11)
O5 0.0251(13) 0.0276(14) 0.0434(15) -0.0135(12) -0.0086(12) 0.0020(11)
O6 0.0166(11) 0.0197(12) 0.0262(12) -0.0031(10) -0.0028(10) 0.0003(10)
O7 0.0205(12) 0.0250(14) 0.0314(13) -0.0001(11) 0.0007(10) 0.0011(10)
O8 0.0307(13) 0.0300(14) 0.0218(12) 0.0019(11) -0.0050(10) 0.0003(11)
O9 0.0299(14) 0.0426(16) 0.0244(13) -0.0057(12) -0.0055(11) 0.0117(12)
O10 0.0169(11) 0.0235(13) 0.0186(11) -0.0011(10) -0.0003(9) 0.0030(10)
O11 0.0177(11) 0.0182(12) 0.0244(12) -0.0024(10) -0.0009(10) 0.0011(9)
O12 0.0205(12) 0.0242(13) 0.0293(13) 0.0065(11) 0.0050(10) 0.0010(10)
O13 0.0165(11) 0.0181(12) 0.0193(11) 0.0003(9) 0.0013(9) 0.0020(9)
N1 0.0239(15) 0.0232(16) 0.0213(14) -0.0063(12) -0.0007(12) 0.0018(12)
N2 0.0195(14) 0.0249(16) 0.0225(15) -0.0008(12) -0.0059(11) 0.0005(12)
C1 0.031(2) 0.0247(19) 0.0281(19) -0.0084(16) -0.0049(16) 0.0009(16)
C2 0.034(2) 0.047(3) 0.047(2) -0.020(2) -0.0127(19) 0.009(2)
C3 0.040(2) 0.038(2) 0.047(2) -0.007(2) -0.021(2) 0.0033(19)
C4 0.0285(19) 0.0210(18) 0.0268(18) -0.0048(15) -0.0007(15) 0.0011(15)
C5 0.049(3) 0.033(2) 0.034(2) -0.0013(18) 0.0091(19) 0.005(2)
C6 0.056(3) 0.033(2) 0.047(3) 0.0066(19) 0.010(2) 0.005(2)
C7 0.0229(18) 0.0251(19) 0.0305(19) -0.0062(16) -0.0003(15) 0.0036(15)
C8 0.028(2) 0.033(2) 0.036(2) -0.0090(18) -0.0060(17) 0.0010(17)
C9 0.030(2) 0.060(3) 0.044(2) -0.009(2) -0.0073(19) 0.001(2)
C10 0.0231(18) 0.030(2) 0.0263(18) -0.0029(16) 0.0026(15) -0.0006(16)
C11 0.047(2) 0.030(2) 0.038(2) -0.0017(18) -0.0020(19) -0.0071(19)
C12 0.064(3) 0.050(3) 0.041(2) 0.010(2) 0.003(2) -0.016(2)
C13 0.0240(18) 0.0238(18) 0.0256(18) -0.0003(15) -0.0069(15) 0.0061(15)
C14 0.028(2) 0.033(2) 0.041(2) 0.0057(18) -0.0094(17) 0.0003(17)
C15 0.038(2) 0.023(2) 0.047(2) 0.0043(18) -0.0006(19) 0.0027(18)
C16 0.0246(18) 0.031(2) 0.0267(19) 0.0014(16) -0.0069(15) -0.0037(16)
C17 0.043(2) 0.038(2) 0.040(2) 0.0119(19) -0.0127(19) -0.008(2)
C18 0.047(3) 0.046(3) 0.045(3) 0.010(2) -0.003(2) -0.016(2)
C19 0.0280(19) 0.032(2) 0.0218(17) -0.0018(16) -0.0078(15) 0.0009(16)
C22 0.0221(18) 0.028(2) 0.0321(19) -0.0015(16) -0.0062(15) 0.0058(15)
C23 0.038(2) 0.039(2) 0.039(2) -0.0098(19) -0.0015(18) 0.0073(19)
O14 0.051(4) 0.047(4) 0.057(4) -0.011(3) -0.002(3) -0.013(3)
C30 0.041(5) 0.032(5) 0.043(5) -0.012(4) -0.003(4) -0.013(4)
C31 0.032(5) 0.042(7) 0.048(7) 0.000(5) -0.008(5) -0.017(5)
C32 0.049(7) 0.044(7) 0.063(8) 0.014(6) 0.007(6) -0.025(6)

loop_
_atom_type_symbol
_atom_type_description
_atom_type_scat_dispersion_real
_atom_type_scat_dispersion_imag
_atom_type_scat_source
Mo Mo -1.6832 0.6857 'International Tables Vol C Tables 4.2.6.8 and 6.1.1.4'
O O 0.0106 0.0060 'International Tables Vol C Tables 4.2.6.8 and 6.1.1.4'
N N 0.0061 0.0033 'International Tables Vol C Tables 4.2.6.8 and 6.1.1.4'
C C 0.0033 0.0016 'International Tables Vol C Tables 4.2.6.8 and 6.1.1.4'
H H 0.0000 0.0000 'International Tables Vol C Tables 4.2.6.8 and 6.1.1.4'

loop_
_geom_angle_atom_site_label_1
_geom_angle_atom_site_label_2
_geom_angle_atom_site_label_3
_geom_angle
_geom_angle_site_symmetry_1
_geom_angle_site_symmetry_3
O12 Mo1 O13 109.46(10) . .
O12 Mo1 O11 109.08(11) . .
O13 Mo1 O11 109.40(10) . .
O12 Mo1 O10 109.83(11) . .
O13 Mo1 O10 109.61(10) . .
O11 Mo1 O10 109.45(10) . .
O3 Mo2 O4 104.85(11) . .
O3 Mo2 O1 99.38(10) . .
O4 Mo2 O1 102.60(11) . .
O3 Mo2 O2 102.91(10) . .
O4 Mo2 O2 99.92(10) . .
O1 Mo2 O2 142.86(9) . .
O3 Mo2 O11 163.06(9) . .
O4 Mo2 O11 91.39(9) . .
O1 Mo2 O11 71.85(8) . .
O2 Mo2 O11 78.49(8) . .
O3 Mo2 O13 88.44(9) . 5_566
O4 Mo2 O13 165.82(9) . 5_566
O1 Mo2 O13 79.62(8) . 5_566
O2 Mo2 O13 71.75(8) . 5_566
O11 Mo2 O13 75.88(7) . 5_566
O9 Mo3 O5 104.39(12) . .
O9 Mo3 O6 101.59(10) . .
O5 Mo3 O6 99.61(11) . .
O9 Mo3 O1 98.94(10) . 5_566
O5 Mo3 O1 102.01(11) . 5_566
O6 Mo3 O1 145.28(9) . 5_566
O9 Mo3 O10 90.64(10) . .
O5 Mo3 O10 164.12(10) . .
O6 Mo3 O10 71.89(8) . .
O1 Mo3 O10 80.23(8) 5_566 .
O9 Mo3 O11 164.32(10) . 5_566
O5 Mo3 O11 90.39(10) . 5_566
O6 Mo3 O11 80.64(8) . 5_566
O1 Mo3 O11 72.42(8) 5_566 5_566
O10 Mo3 O11 75.19(7) . 5_566
O7 Mo4 O8 104.75(11) . .
O7 Mo4 O6 98.75(10) . .
O8 Mo4 O6 102.66(11) . .
O7 Mo4 O2 102.32(10) . .
O8 Mo4 O2 98.85(10) . .
O6 Mo4 O2 144.78(9) . .
O7 Mo4 O10 163.70(9) . .
O8 Mo4 O10 90.72(10) . .
O6 Mo4 O10 72.38(8) . .
O2 Mo4 O10 79.86(8) . .
O7 Mo4 O13 89.35(9) . 5_566
O8 Mo4 O13 164.89(9) . 5_566
O6 Mo4 O13 80.04(8) . 5_566
O2 Mo4 O13 72.37(8) . 5_566
O10 Mo4 O13 75.82(7) . 5_566
Mo2 O1 Mo3 123.36(12) . 5_566
Mo2 O2 Mo4 123.86(11) . .
Mo4 O6 Mo3 122.62(11) . .
Mo1 O10 Mo4 130.75(11) . .
Mo1 O10 Mo3 131.18(11) . .
Mo4 O10 Mo3 89.13(7) . .
Mo1 O11 Mo3 130.82(11) . 5_566
Mo1 O11 Mo2 130.08(11) . .
Mo3 O11 Mo2 88.15(7) 5_566 .
Mo1 O13 Mo4 130.37(11) . 5_566
Mo1 O13 Mo2 129.56(11) . 5_566
Mo4 O13 Mo2 87.49(7) 5_566 5_566
C10 N1 C4 106.7(2) . .
C10 N1 C1 110.9(3) . .
C4 N1 C1 111.1(3) . .
C10 N1 C7 111.0(3) . .
C4 N1 C7 110.3(3) . .
C1 N1 C7 107.0(2) . .
C13 N2 C22 110.9(3) . .
C13 N2 C19 110.8(3) . .
C22 N2 C19 106.1(2) . .
C13 N2 C16 106.6(2) . .
C22 N2 C16 111.3(3) . .
C19 N2 C16 111.2(3) . .
N3 N3 N3' 47(6) 2 2
N3 N3 C31 130(9) 2 2
N3' N3 C31 84(3) 2 2
N3 N3 C32 136(5) 2 .
N3' N3 C32 104(3) 2 .
C31 N3 C32 35.6(11) 2 .
N3 N3 C31 39(7) 2 .
N3' N3 C31 86(3) 2 .
C31 N3 C31 166(2) 2 .
C32 N3 C31 139.1(17) . .
N3 N3 C32 35(4) 2 2
N3' N3 C32 73(3) 2 2
C31 N3 C32 136.8(18) 2 2
C32 N3 C32 116.3(17) . 2
C31 N3 C32 29.2(8) . 2
N3 N3 C30 109(8) 2 2
N3' N3 C30 143(3) 2 2
C31 N3 C30 117(2) 2 2
C32 N3 C30 110(2) . 2
C31 N3 C30 76.4(13) . 2
C32 N3 C30 102.3(16) 2 2
N3 N3 C30 60(7) 2 .
N3' N3 C30 22(2) 2 .
C31 N3 C30 77.4(14) 2 .
C32 N3 C30 107.1(18) . .
C31 N3 C30 97.2(19) . .
C32 N3 C30 91.3(18) 2 .
C30 N3 C30 129.1(12) 2 .
N3 N3' N3' 14(3) 2 2
N3 N3' C30 147(3) 2 2
N3' N3' C30 146.0(7) 2 2
N3 N3' C31 67(3) 2 .
N3' N3' C31 80.6(14) 2 .
C30 N3' C31 99.4(12) 2 .
N3 N3' C32 82(3) 2 .
N3' N3' C32 72.5(13) 2 .
C30 N3' C32 125.0(12) 2 .
C31 N3' C32 131.9(12) . .
N3 N3' C32 51(2) 2 2
N3' N3' C32 64.8(11) 2 2
C30 N3' C32 126.7(13) 2 2
C31 N3' C32 29.3(6) . 2
C32 N3' C32 102.6(12) . 2
N3 N3' C31 69(3) 2 2
N3' N3' C31 56.2(13) 2 2
C30 N3' C31 123.6(11) 2 2
C31 N3' C31 134.7(11) . 2
C32 N3' C31 28.4(5) . 2
C32 N3' C31 109.7(11) 2 2
C2 C1 N1 115.4(3) . .
C3 C2 C1 110.2(3) . .
C5 C4 N1 115.3(3) . .
C4 C5 C6 109.8(3) . .
C8 C7 N1 114.6(3) . .
C7 C8 C9 110.9(3) . .
C11 C10 N1 115.5(3) . .
C10 C11 C12 109.6(3) . .
C14 C13 N2 116.0(3) . .
C13 C14 C15 110.2(3) . .
C17 C16 N2 116.7(3) . .
C16 C17 C18 108.4(3) . .
C20 C19 N2 115.9(3) . .
C21 C20 C19 110.5(4) . .
N2 C22 C23 115.2(3) . .
C24 C23 C22 109.2(3) . .
N3' C30 O14 122.8(10) 2 .
N3' C30 N3 9.0(11) 2 2
O14 C30 N3 129.2(14) . 2
N3' C30 N3 11.6(10) 2 .
O14 C30 N3 119.5(12) . .
N3 C30 N3 11(2) 2 .
N3' C30 C31 42.7(8) 2 2
O14 C30 C31 81.3(6) . 2
N3 C30 C31 48.0(13) 2 2
N3 C30 C31 38.3(11) . 2
C32 C31 N3 73.1(18) 2 2
C32 C31 N3' 90.9(18) 2 .
N3 C31 N3' 29.3(18) 2 .
C32 C31 N3 77.8(18) 2 .
N3 C31 N3 10(3) 2 .
N3' C31 N3 19.1(10) . .
C32 C31 N3' 67.1(17) 2 2
N3 C31 N3' 14.0(16) 2 2
N3' C31 N3' 43.2(11) . 2
N3 C31 N3' 24.4(12) . 2
C32 C31 C30 126.2(18) 2 2
N3 C31 C30 64.4(15) 2 2
N3' C31 C30 37.9(7) . 2
N3 C31 C30 55.5(11) . 2
N3' C31 C30 76.8(7) 2 2
C31 C32 N3 71.3(18) 2 .
C31 C32 N3' 84.5(17) 2 .
N3 C32 N3' 18.6(12) . .
C31 C32 N3 73.0(17) 2 2
N3 C32 N3 9(2) . 2
N3' C32 N3 25.3(13) . 2
C31 C32 N3' 59.7(15) 2 2
N3 C32 N3' 24.3(16) . 2
N3' C32 N3' 42.7(11) . 2
N3 C32 N3' 18.4(8) 2 2

loop_
_geom_bond_atom_site_label_1
_geom_bond_atom_site_label_2
_geom_bond_distance
_geom_bond_site_symmetry_2
Mo1 O12 1.714(2) .
Mo1 O13 1.776(2) .
Mo1 O11 1.785(2) .
Mo1 O10 1.786(2) .
Mo2 O3 1.700(2) .
Mo2 O4 1.702(2) .
Mo2 O1 1.903(2) .
Mo2 O2 1.906(2) .
Mo2 O11 2.433(2) .
Mo2 O13 2.452(2) 5_566
Mo3 O9 1.699(2) .
Mo3 O5 1.702(2) .
Mo3 O6 1.917(2) .
Mo3 O1 1.917(2) 5_566
Mo3 O10 2.399(2) .
Mo3 O11 2.401(2) 5_566
Mo4 O7 1.699(2) .
Mo4 O8 1.703(2) .
Mo4 O6 1.909(2) .
Mo4 O2 1.913(2) .
Mo4 O10 2.383(2) .
Mo4 O13 2.421(2) 5_566
O1 Mo3 1.917(2) 5_566
O11 Mo3 2.401(2) 5_566
O13 Mo4 2.421(2) 5_566
O13 Mo2 2.452(2) 5_566
N1 C10 1.520(4) .
N1 C4 1.524(4) .
N1 C1 1.525(4) .
N1 C7 1.528(4) .
N2 C13 1.516(4) .
N2 C22 1.518(4) .
N2 C19 1.518(4) .
N2 C16 1.519(4) .
N3 N3 0.35(7) 2
N3 N3' 0.64(3) 2
N3 C31 1.21(3) 2
N3 C32 1.22(3) .
N3 C31 1.46(3) .
N3 C32 1.49(3) 2
N3 C30 1.61(2) 2
N3 C30 1.76(3) .
N3' N3 0.64(3) 2
N3' N3' 1.08(3) 2
N3' C30 1.185(15) 2
N3' C31 1.309(17) .
N3' C32 1.438(19) .
N3' C32 1.515(16) 2
N3' C31 1.554(18) 2
C1 C2 1.519(5) .
C2 C3 1.518(5) .
C4 C5 1.517(5) .
C5 C6 1.519(5) .
C7 C8 1.514(5) .
C8 C9 1.521(5) .
C10 C11 1.516(5) .
C11 C12 1.524(6) .
C13 C14 1.513(5) .
C14 C15 1.517(5) .
C16 C17 1.507(5) .
C17 C18 1.522(5) .
C19 C20 1.508(6) .
C20 C21 1.508(6) .
C22 C23 1.519(5) .
C23 C24 1.508(6) .
O14 C30 1.232(10) .
C30 N3' 1.185(15) 2
C30 N3 1.61(2) 2
C30 C31 1.904(14) 2
C31 C32 0.742(12) 2
C31 N3 1.21(3) 2
C31 N3' 1.554(18) 2
C31 C30 1.904(14) 2
C32 C31 0.742(12) 2
C32 N3 1.49(3) 2
C32 N3' 1.515(16) 2
